data_7129527
loop_
_publ_author_name
'Cao, Haoying'
'Ma, Shanshan'
'Feng, Yanhong'
'Guo, Yawen'
'Jiao, Peng'

_publ_section_title
;
 Synthesis of \b-Nitro Ketone from Geminal Bromonitroalkane and Silyl Enol
 Ether by Visible Light Photoredox Catalysis
;
_journal_name_full 'Chemical Communications'
_journal_paper_doi 10.1039/D1CC06529G
_journal_year 2022
_chemical_formula_moiety 'C18 H21 N O3'
_chemical_formula_sum 'C18 H21 N O3'
_chemical_formula_weight 299.36
_space_group_crystal_system orthorhombic
_space_group_IT_number 19
_space_group_name_Hall 'P 2ac 2ab'
_space_group_name_H-M_alt 'P 21 21 21'
_atom_sites_solution_hydrogens geom
_atom_sites_solution_primary iterative
_audit_creation_date 2021-09-01
_audit_creation_method
;
Olex2 1.5
(compiled 2021.07.19 svn.r715e62df for OlexSys, GUI svn.r6383)
;
_audit_update_record
;
2021-09-05 deposited with the CCDC.	2022-01-05 downloaded from the CCDC.
;
_cell_angle_alpha 90
_cell_angle_beta 90
_cell_angle_gamma 90
_cell_formula_units_Z 4
_cell_length_a 6.58510(10)
_cell_length_b 10.44770(10)
_cell_length_c 21.3750(2)
_cell_measurement_reflns_used 13189
_cell_measurement_temperature 293(2)
_cell_measurement_theta_max 76.1930
_cell_measurement_theta_min 4.1210
_cell_volume 1470.58(3)
_computing_cell_refinement 'CrysAlisPro 1.171.40.84a (Rigaku OD, 2020)'
_computing_data_collection 'CrysAlisPro 1.171.40.84a (Rigaku OD, 2020)'
_computing_data_reduction 'CrysAlisPro 1.171.40.84a (Rigaku OD, 2020)'
_computing_molecular_graphics 'Olex2 1.5 (Dolomanov et al., 2009)'
_computing_publication_material 'Olex2 1.5 (Dolomanov et al., 2009)'
_computing_structure_refinement 'SHELXL-2018/1 (Sheldrick, 2018)'
_computing_structure_solution 'SHELXT 2014/5 (Sheldrick, 2014)'
_diffrn_ambient_environment N~2~
_diffrn_ambient_temperature 100.00(10)
_diffrn_detector 'Hybrid Pixel Array Detector'
_diffrn_detector_area_resol_mean 10.0000
_diffrn_detector_type HyPix
_diffrn_measured_fraction_theta_full 0.996
_diffrn_measured_fraction_theta_max 0.978
_diffrn_measurement_details
;
List of Runs (angles in degrees, time in seconds):

  # Type    Start    End  Width  t~exp~   \w     \q     \k     \f   Frames
#--------------------------------------------------------------------------
  1  \w     34.00 121.00   0.50    0.05    --   46.95  19.00 -90.00  174
  2  \w     35.00 120.00   0.50    0.05    --   46.95  37.00 120.00  170
  3  \w     32.00 118.00   0.50    0.05    --   46.95  57.00 150.00  172
  4  \w     91.00 178.00   0.50    0.05    --  104.75  33.00 135.00  174
  5  \w     32.00  73.00   0.50    0.05    --  104.75 -61.00-150.00   82
  6  \w     32.00  73.00   0.50    0.05    --  104.75 -61.00 -60.00   82
  7  \w     32.00  73.00   0.50    0.05    --  104.75 -61.00 -30.00   82
  8  \w     32.00  73.00   0.50    0.05    --  104.75 -61.00 120.00   82
  9  \w     32.00 117.00   0.50    0.05    --  104.75-125.00 150.00  170
 10  \w     32.00 109.00   0.50    0.05    --  104.75 -95.00 147.00  154
 11  \w     32.00 109.00   0.50    0.05    --  104.75 -94.00  30.00  154
 12  \w     32.00 109.00   0.50    0.05    --  104.75 -94.00 -90.00  154
 13  \w    -24.00  29.00   0.50    0.05    --  -46.95  19.00 -90.00  106
 14  \w    -40.00  26.00   0.50    0.05    --  -46.95  37.00-180.00  132
 15  \w   -111.00 -29.00   0.50    0.05    -- -102.00 109.00 -14.00  164
 16  \w   -103.00 -29.00   0.50    0.05    -- -102.00  77.00 120.00  148
 17  \w   -175.00 -88.00   0.50    0.05    -- -102.00 -33.00 -23.00  174
 18  \w   -121.00 -33.00   0.50    0.05    --  -46.95 -33.00 -23.00  176
 19  \w   -175.00 -88.00   0.50    0.05    -- -102.00 -15.00-120.00  174
;
_diffrn_measurement_device 'four-circle diffractometer'
_diffrn_measurement_device_type 'XtaLAB Synergy R, DW system, HyPix'
_diffrn_measurement_method '\w scans'
_diffrn_orient_matrix_type 'CrysAlisPro convention (1999,Acta A55,543-557)'
_diffrn_orient_matrix_UB_11 -0.0548021000
_diffrn_orient_matrix_UB_12 -0.0663231000
_diffrn_orient_matrix_UB_13 -0.0621457000
_diffrn_orient_matrix_UB_21 -0.0819465000
_diffrn_orient_matrix_UB_22 0.1276810000
_diffrn_orient_matrix_UB_23 -0.0257350000
_diffrn_orient_matrix_UB_31 0.2121047000
_diffrn_orient_matrix_UB_32 0.0322463000
_diffrn_orient_matrix_UB_33 -0.0259404000
_diffrn_radiation_monochromator mirror
_diffrn_radiation_probe x-ray
_diffrn_radiation_type CuK\a
_diffrn_radiation_wavelength 1.54184
_diffrn_reflns_av_R_equivalents 0.0282
_diffrn_reflns_av_unetI/netI 0.0169
_diffrn_reflns_Laue_measured_fraction_full 0.996
_diffrn_reflns_Laue_measured_fraction_max 0.978
_diffrn_reflns_limit_h_max 8
_diffrn_reflns_limit_h_min -5
_diffrn_reflns_limit_k_max 13
_diffrn_reflns_limit_k_min -13
_diffrn_reflns_limit_l_max 26
_diffrn_reflns_limit_l_min -26
_diffrn_reflns_number 13735
_diffrn_reflns_point_group_measured_fraction_full 0.997
_diffrn_reflns_point_group_measured_fraction_max 0.961
_diffrn_reflns_theta_full 67.684
_diffrn_reflns_theta_max 76.340
_diffrn_reflns_theta_min 4.137
_diffrn_source 'Rotating-anode X-ray tube'
_diffrn_source_type 'Rigaku (Cu) X-ray Source'
_exptl_absorpt_coefficient_mu 0.739
_exptl_absorpt_correction_T_max 1.00000
_exptl_absorpt_correction_T_min 0.69133
_exptl_absorpt_correction_type multi-scan
_exptl_absorpt_process_details
;
CrysAlisPro 1.171.40.84a (Rigaku Oxford Diffraction, 2020)
Empirical absorption correction using spherical harmonics,
implemented in SCALE3 ABSPACK scaling algorithm.
;
_exptl_crystal_colour 'clear light colourless'
_exptl_crystal_density_diffrn 1.352
_exptl_crystal_description block
_exptl_crystal_F_000 640
_exptl_crystal_size_max 0.5
_exptl_crystal_size_mid 0.4
_exptl_crystal_size_min 0.3
_refine_diff_density_max 0.243
_refine_diff_density_min -0.166
_refine_diff_density_rms 0.036
_refine_ls_abs_structure_details
;
 Flack x determined using 1187 quotients [(I+)-(I-)]/[(I+)+(I-)]
 (Parsons, Flack and Wagner, Acta Cryst. B69 (2013) 249-259).
;
_refine_ls_abs_structure_Flack -0.01(6)
_refine_ls_extinction_coef 0.0077(9)
_refine_ls_extinction_expression Fc^*^=kFc[1+0.001xFc^2^\l^3^/sin(2\q)]^-1/4^
_refine_ls_extinction_method 'SHELXL-2018/3 (Sheldrick 2018)'
_refine_ls_goodness_of_fit_ref 1.038
_refine_ls_hydrogen_treatment constr
_refine_ls_matrix_type full
_refine_ls_number_parameters 200
_refine_ls_number_reflns 2971
_refine_ls_number_restraints 0
_refine_ls_restrained_S_all 1.038
_refine_ls_R_factor_all 0.0278
_refine_ls_R_factor_gt 0.0275
_refine_ls_shift/su_max 0.000
_refine_ls_shift/su_mean 0.000
_refine_ls_structure_factor_coef Fsqd
_refine_ls_weighting_details 'w=1/[\s^2^(Fo^2^)+(0.0403P)^2^+0.4092P] where P=(Fo^2^+2Fc^2^)/3'
_refine_ls_weighting_scheme calc
_refine_ls_wR_factor_gt 0.0739
_refine_ls_wR_factor_ref 0.0741
_reflns_Friedel_coverage 0.684
_reflns_Friedel_fraction_full 0.999
_reflns_Friedel_fraction_max 0.939
_reflns_number_gt 2948
_reflns_number_total 2971
_reflns_threshold_expression 'I > 2\s(I)'
_cod_data_source_file d1cc06529g2.cif
_cod_data_source_block 20210624c
_cod_database_code 7129527
_shelx_shelxl_version_number 2018/3
_chemical_oxdiff_formula C1H1N1O1
_shelx_space_group_comment
;
The symmetry employed for this shelxl refinement is uniquely defined
by the following loop, which should always be used as a source of
symmetry information in preference to the above space-group names.
They are only intended as comments.
;
_diffrn_oxdiff_digest_frames
;
011aac632d26135ebc790882d7763b7afd00116e415
;
_reflns_odcompleteness_completeness 99.55
_reflns_odcompleteness_iscentric 1
_reflns_odcompleteness_theta 66.97
_olex2_refinement_description
;
1.a Ternary CH refined with riding coordinates:
 C10(H10), C1(H1), C3(H3), C4(H4)
1.b Secondary CH2 refined with riding coordinates:
 C5(H5A,H5B), C7(H7A,H7B), C8(H8A,H8B), C11(H11A,H11B), C2(H2A,H2B), C6(H6A,H6B)
1.c Aromatic/amide H refined with riding coordinates:
 C22(H22), C21(H21), C18(H18), C20(H20), C19(H19)
;
_olex2_submission_special_instructions 'No special instructions were received'
_oxdiff_exptl_absorpt_empirical_details
;
Empirical correction (ABSPACK) includes:
- Absorption correction using spherical harmonics
- Frame scaling
;
_oxdiff_exptl_absorpt_empirical_full_max 1.489
_oxdiff_exptl_absorpt_empirical_full_min 0.563

loop_
_space_group_symop_operation_xyz
'x, y, z'
'-x+1/2, -y, z+1/2'
'-x, y+1/2, -z+1/2'
'x+1/2, -y+1/2, -z'

loop_
_atom_site_label
_atom_site_type_symbol
_atom_site_fract_x
_atom_site_fract_y
_atom_site_fract_z
_atom_site_U_iso_or_equiv
_atom_site_adp_type
_atom_site_occupancy
_atom_site_site_symmetry_order
_atom_site_calc_flag
_atom_site_refinement_flags_posn
_atom_site_refinement_flags_adp
_atom_site_refinement_flags_occupancy
_atom_site_disorder_assembly
_atom_site_disorder_group
O16 O 0.26928(18) 0.64245(11) 0.36831(6) 0.0213(3) Uani 1 1 d . . . . .
O13 O 0.56704(18) 0.80309(11) 0.30475(6) 0.0214(3) Uani 1 1 d . . . . .
O15 O 0.3848(2) 0.76041(13) 0.44286(6) 0.0269(3) Uani 1 1 d . . . . .
N14 N 0.4064(2) 0.67694(13) 0.40273(6) 0.0161(3) Uani 1 1 d . . . . .
C12 C 0.7160(2) 0.81853(15) 0.33745(8) 0.0154(3) Uani 1 1 d . . . . .
C5 C 0.8437(2) 0.45049(15) 0.35005(8) 0.0167(3) Uani 1 1 d . . . . .
H5A H 0.856146 0.387056 0.317138 0.020 Uiso 1 1 calc R . . . .
H5B H 0.945773 0.515862 0.343055 0.020 Uiso 1 1 calc R . . . .
C10 C 0.6491(2) 0.54881(15) 0.46358(7) 0.0153(3) Uani 1 1 d . . . . .
H10 H 0.637130 0.612698 0.496944 0.018 Uiso 1 1 calc R . . . .
C1 C 0.6297(2) 0.51174(15) 0.34756(7) 0.0143(3) Uani 1 1 d . . . . .
H1 H 0.607542 0.551268 0.306543 0.017 Uiso 1 1 calc R . . . .
C22 C 0.7918(3) 1.02574(15) 0.28542(8) 0.0190(4) Uani 1 1 d . . . . .
H22 H 0.665816 1.019327 0.266027 0.023 Uiso 1 1 calc R . . . .
C17 C 0.8556(3) 0.92961(15) 0.32661(7) 0.0161(3) Uani 1 1 d . . . . .
C7 C 0.4766(3) 0.40135(15) 0.35752(7) 0.0157(3) Uani 1 1 d . . . . .
H7A H 0.339140 0.433997 0.354329 0.019 Uiso 1 1 calc R . . . .
H7B H 0.495280 0.337026 0.325304 0.019 Uiso 1 1 calc R . . . .
C8 C 0.4883(3) 0.44377(16) 0.47312(8) 0.0172(3) Uani 1 1 d . . . . .
H8A H 0.505947 0.404886 0.513970 0.021 Uiso 1 1 calc R . . . .
H8B H 0.353723 0.481295 0.471459 0.021 Uiso 1 1 calc R . . . .
C21 C 0.9151(3) 1.13042(16) 0.27335(8) 0.0225(4) Uani 1 1 d . . . . .
H21 H 0.871051 1.194391 0.246316 0.027 Uiso 1 1 calc R . . . .
C9 C 0.6187(2) 0.61448(15) 0.39923(7) 0.0136(3) Uani 1 1 d . . . . .
C18 C 1.0456(3) 0.93984(16) 0.35495(8) 0.0194(4) Uani 1 1 d . . . . .
H18 H 1.089315 0.876700 0.382501 0.023 Uiso 1 1 calc R . . . .
C3 C 0.8800(2) 0.38663(16) 0.41396(8) 0.0183(3) Uani 1 1 d . . . . .
H3 H 1.016275 0.349019 0.414915 0.022 Uiso 1 1 calc R . . . .
C4 C 0.5086(3) 0.34091(15) 0.42207(8) 0.0171(3) Uani 1 1 d . . . . .
H4 H 0.406407 0.274159 0.428872 0.021 Uiso 1 1 calc R . . . .
C11 C 0.7656(2) 0.72769(15) 0.39075(7) 0.0152(3) Uani 1 1 d . . . . .
H11A H 0.768391 0.776391 0.429378 0.018 Uiso 1 1 calc R . . . .
H11B H 0.901003 0.693824 0.384048 0.018 Uiso 1 1 calc R . . . .
C20 C 1.1041(3) 1.13978(17) 0.30153(8) 0.0235(4) Uani 1 1 d . . . . .
H20 H 1.186822 1.209928 0.293293 0.028 Uiso 1 1 calc R . . . .
C2 C 0.7210(3) 0.28163(16) 0.42528(8) 0.0193(4) Uani 1 1 d . . . . .
H2A H 0.734167 0.215302 0.393782 0.023 Uiso 1 1 calc R . . . .
H2B H 0.742198 0.243074 0.466036 0.023 Uiso 1 1 calc R . . . .
C6 C 0.8614(3) 0.48819(16) 0.46561(8) 0.0180(3) Uani 1 1 d . . . . .
H6A H 0.883718 0.448888 0.506147 0.022 Uiso 1 1 calc R . . . .
H6B H 0.963819 0.553801 0.459596 0.022 Uiso 1 1 calc R . . . .
C19 C 1.1702(3) 1.04447(17) 0.34211(9) 0.0237(4) Uani 1 1 d . . . . .
H19 H 1.297517 1.050526 0.360690 0.028 Uiso 1 1 calc R . . . .

loop_
_atom_site_aniso_label
_atom_site_aniso_U_11
_atom_site_aniso_U_22
_atom_site_aniso_U_33
_atom_site_aniso_U_23
_atom_site_aniso_U_13
_atom_site_aniso_U_12
O16 0.0114(6) 0.0215(6) 0.0309(6) 0.0007(5) -0.0045(5) -0.0006(5)
O13 0.0192(6) 0.0223(6) 0.0229(6) 0.0034(5) -0.0061(5) -0.0032(5)
O15 0.0264(7) 0.0284(6) 0.0258(6) -0.0096(5) 0.0000(5) 0.0103(6)
N14 0.0127(6) 0.0168(6) 0.0187(7) 0.0013(5) 0.0011(6) 0.0007(5)
C12 0.0144(8) 0.0145(7) 0.0174(8) -0.0019(6) 0.0016(6) 0.0016(6)
C5 0.0137(8) 0.0152(7) 0.0213(8) -0.0012(6) 0.0039(6) 0.0005(6)
C10 0.0153(8) 0.0162(7) 0.0144(7) -0.0005(6) -0.0014(6) -0.0015(6)
C1 0.0130(7) 0.0151(7) 0.0148(7) 0.0008(6) -0.0004(6) -0.0001(6)
C22 0.0242(9) 0.0166(8) 0.0161(7) -0.0020(6) -0.0014(6) 0.0014(7)
C17 0.0190(8) 0.0138(7) 0.0155(7) -0.0012(6) 0.0024(6) 0.0009(6)
C7 0.0138(7) 0.0151(7) 0.0181(8) -0.0020(6) -0.0025(6) -0.0023(6)
C8 0.0164(8) 0.0189(7) 0.0163(7) 0.0023(6) 0.0015(6) -0.0028(6)
C21 0.0360(10) 0.0152(8) 0.0162(7) -0.0001(6) 0.0023(8) -0.0009(7)
C9 0.0097(7) 0.0146(7) 0.0165(7) 0.0007(6) -0.0007(6) 0.0004(6)
C18 0.0192(8) 0.0177(7) 0.0212(8) 0.0009(6) 0.0002(6) 0.0001(6)
C3 0.0126(7) 0.0176(7) 0.0246(8) 0.0016(7) -0.0010(7) 0.0029(6)
C4 0.0168(8) 0.0148(7) 0.0198(8) 0.0016(6) 0.0003(6) -0.0040(6)
C11 0.0135(7) 0.0141(7) 0.0180(7) -0.0002(6) -0.0014(6) -0.0010(6)
C20 0.0302(9) 0.0180(8) 0.0222(8) -0.0036(7) 0.0075(8) -0.0081(7)
C2 0.0217(9) 0.0144(7) 0.0220(8) 0.0031(7) -0.0015(7) 0.0006(6)
C6 0.0155(8) 0.0183(7) 0.0201(8) 0.0040(6) -0.0037(6) -0.0020(6)
C19 0.0196(9) 0.0230(8) 0.0286(9) -0.0025(8) 0.0012(7) -0.0050(7)

loop_
_atom_type_symbol
_atom_type_description
_atom_type_scat_dispersion_real
_atom_type_scat_dispersion_imag
_atom_type_scat_source
C C 0.0181 0.0091 'International Tables Vol C Tables 4.2.6.8 and 6.1.1.4'
H H 0.0000 0.0000 'International Tables Vol C Tables 4.2.6.8 and 6.1.1.4'
N N 0.0311 0.0180 'International Tables Vol C Tables 4.2.6.8 and 6.1.1.4'
O O 0.0492 0.0322 'International Tables Vol C Tables 4.2.6.8 and 6.1.1.4'

loop_
_geom_angle_atom_site_label_1
_geom_angle_atom_site_label_2
_geom_angle_atom_site_label_3
_geom_angle
_geom_angle_site_symmetry_1
_geom_angle_site_symmetry_3
_geom_angle_publ_flag
O16 N14 O15 122.98(14) . . ?
O16 N14 C9 121.08(12) . . ?
O15 N14 C9 115.92(13) . . ?
O13 C12 C17 120.61(14) . . ?
O13 C12 C11 121.48(14) . . ?
C17 C12 C11 117.90(14) . . ?
H5A C5 H5B 108.1 . . ?
C1 C5 H5A 109.5 . . ?
C1 C5 H5B 109.5 . . ?
C3 C5 H5A 109.5 . . ?
C3 C5 H5B 109.5 . . ?
C3 C5 C1 110.55(13) . . ?
C8 C10 H10 109.5 . . ?
C8 C10 C9 110.14(13) . . ?
C9 C10 H10 109.5 . . ?
C6 C10 H10 109.5 . . ?
C6 C10 C8 109.19(13) . . ?
C6 C10 C9 108.99(13) . . ?
C5 C1 H1 109.9 . . ?
C7 C1 C5 106.27(12) . . ?
C7 C1 H1 109.9 . . ?
C9 C1 C5 107.80(12) . . ?
C9 C1 H1 109.9 . . ?
C9 C1 C7 112.95(13) . . ?
C17 C22 H22 119.8 . . ?
C21 C22 H22 119.8 . . ?
C21 C22 C17 120.47(16) . . ?
C22 C17 C12 117.93(15) . . ?
C18 C17 C12 122.88(14) . . ?
C18 C17 C22 119.18(15) . . ?
C1 C7 H7A 109.7 . . ?
C1 C7 H7B 109.7 . . ?
H7A C7 H7B 108.2 . . ?
C4 C7 C1 109.99(13) . . ?
C4 C7 H7A 109.7 . . ?
C4 C7 H7B 109.7 . . ?
C10 C8 H8A 109.6 . . ?
C10 C8 H8B 109.6 . . ?
H8A C8 H8B 108.1 . . ?
C4 C8 C10 110.17(13) . . ?
C4 C8 H8A 109.6 . . ?
C4 C8 H8B 109.6 . . ?
C22 C21 H21 120.0 . . ?
C20 C21 C22 120.04(16) . . ?
C20 C21 H21 120.0 . . ?
N14 C9 C10 105.14(12) . . ?
C1 C9 N14 111.79(12) . . ?
C1 C9 C10 108.75(12) . . ?
C11 C9 N14 104.47(12) . . ?
C11 C9 C10 111.31(12) . . ?
C11 C9 C1 114.91(13) . . ?
C17 C18 H18 119.9 . . ?
C17 C18 C19 120.18(16) . . ?
C19 C18 H18 119.9 . . ?
C5 C3 H3 109.6 . . ?
C2 C3 C5 110.10(14) . . ?
C2 C3 H3 109.6 . . ?
C2 C3 C6 109.03(14) . . ?
C6 C3 C5 109.04(13) . . ?
C6 C3 H3 109.6 . . ?
C7 C4 C8 109.83(12) . . ?
C7 C4 H4 109.4 . . ?
C8 C4 H4 109.4 . . ?
C2 C4 C7 109.42(13) . . ?
C2 C4 C8 109.29(14) . . ?
C2 C4 H4 109.4 . . ?
C12 C11 C9 115.70(13) . . ?
C12 C11 H11A 108.4 . . ?
C12 C11 H11B 108.4 . . ?
C9 C11 H11A 108.4 . . ?
C9 C11 H11B 108.4 . . ?
H11A C11 H11B 107.4 . . ?
C21 C20 H20 119.9 . . ?
C21 C20 C19 120.11(16) . . ?
C19 C20 H20 119.9 . . ?
C3 C2 H2A 109.9 . . ?
C3 C2 H2B 109.9 . . ?
C4 C2 C3 109.07(13) . . ?
C4 C2 H2A 109.9 . . ?
C4 C2 H2B 109.9 . . ?
H2A C2 H2B 108.3 . . ?
C10 C6 C3 109.69(13) . . ?
C10 C6 H6A 109.7 . . ?
C10 C6 H6B 109.7 . . ?
C3 C6 H6A 109.7 . . ?
C3 C6 H6B 109.7 . . ?
H6A C6 H6B 108.2 . . ?
C18 C19 H19 120.0 . . ?
C20 C19 C18 120.01(17) . . ?
C20 C19 H19 120.0 . . ?

loop_
_geom_bond_atom_site_label_1
_geom_bond_atom_site_label_2
_geom_bond_distance
_geom_bond_site_symmetry_2
_geom_bond_publ_flag
O16 N14 1.2190(18) . ?
O13 C12 1.215(2) . ?
O15 N14 1.2315(18) . ?
N14 C9 1.5448(19) . ?
C12 C17 1.499(2) . ?
C12 C11 1.518(2) . ?
C5 H5A 0.9700 . ?
C5 H5B 0.9700 . ?
C5 C1 1.548(2) . ?
C5 C3 1.539(2) . ?
C10 H10 0.9800 . ?
C10 C8 1.539(2) . ?
C10 C9 1.550(2) . ?
C10 C6 1.535(2) . ?
C1 H1 0.9800 . ?
C1 C7 1.546(2) . ?
C1 C9 1.542(2) . ?
C22 H22 0.9300 . ?
C22 C17 1.400(2) . ?
C22 C21 1.386(2) . ?
C17 C18 1.394(2) . ?
C7 H7A 0.9700 . ?
C7 H7B 0.9700 . ?
C7 C4 1.532(2) . ?
C8 H8A 0.9700 . ?
C8 H8B 0.9700 . ?
C8 C4 1.537(2) . ?
C21 H21 0.9300 . ?
C21 C20 1.386(3) . ?
C9 C11 1.539(2) . ?
C18 H18 0.9300 . ?
C18 C19 1.394(2) . ?
C3 H3 0.9800 . ?
C3 C2 1.536(2) . ?
C3 C6 1.536(2) . ?
C4 H4 0.9800 . ?
C4 C2 1.531(2) . ?
C11 H11A 0.9700 . ?
C11 H11B 0.9700 . ?
C20 H20 0.9300 . ?
C20 C19 1.390(3) . ?
C2 H2A 0.9700 . ?
C2 H2B 0.9700 . ?
C6 H6A 0.9700 . ?
C6 H6B 0.9700 . ?
C19 H19 0.9300 . ?

loop_
_geom_torsion_atom_site_label_1
_geom_torsion_atom_site_label_2
_geom_torsion_atom_site_label_3
_geom_torsion_atom_site_label_4
_geom_torsion
_geom_torsion_site_symmetry_1
_geom_torsion_site_symmetry_2
_geom_torsion_site_symmetry_3
_geom_torsion_site_symmetry_4
_geom_torsion_publ_flag
O16 N14 C9 C10 -116.24(15) . . . . ?
O16 N14 C9 C1 1.58(19) . . . . ?
O16 N14 C9 C11 126.45(14) . . . . ?
O13 C12 C17 C22 10.7(2) . . . . ?
O13 C12 C17 C18 -168.41(15) . . . . ?
O13 C12 C11 C9 1.4(2) . . . . ?
O15 N14 C9 C10 62.28(16) . . . . ?
O15 N14 C9 C1 -179.89(13) . . . . ?
O15 N14 C9 C11 -55.03(16) . . . . ?
N14 C9 C11 C12 -52.52(16) . . . . ?
C12 C17 C18 C19 178.84(15) . . . . ?
C5 C1 C7 C4 62.10(16) . . . . ?
C5 C1 C9 N14 -177.19(12) . . . . ?
C5 C1 C9 C10 -61.55(15) . . . . ?
C5 C1 C9 C11 63.96(16) . . . . ?
C5 C3 C2 C4 -58.08(17) . . . . ?
C5 C3 C6 C10 59.23(17) . . . . ?
C10 C8 C4 C7 -60.42(17) . . . . ?
C10 C8 C4 C2 59.63(16) . . . . ?
C10 C9 C11 C12 -165.49(13) . . . . ?
C1 C5 C3 C2 59.94(17) . . . . ?
C1 C5 C3 C6 -59.63(17) . . . . ?
C1 C7 C4 C8 56.88(17) . . . . ?
C1 C7 C4 C2 -63.09(16) . . . . ?
C1 C9 C11 C12 70.34(17) . . . . ?
C22 C17 C18 C19 -0.2(2) . . . . ?
C22 C21 C20 C19 -0.2(3) . . . . ?
C17 C12 C11 C9 -179.27(13) . . . . ?
C17 C22 C21 C20 0.8(2) . . . . ?
C17 C18 C19 C20 0.8(3) . . . . ?
C7 C1 C9 N14 -60.10(16) . . . . ?
C7 C1 C9 C10 55.54(16) . . . . ?
C7 C1 C9 C11 -178.94(13) . . . . ?
C7 C4 C2 C3 59.58(17) . . . . ?
C8 C10 C9 N14 62.54(15) . . . . ?
C8 C10 C9 C1 -57.33(16) . . . . ?
C8 C10 C9 C11 175.09(13) . . . . ?
C8 C10 C6 C3 59.34(16) . . . . ?
C8 C4 C2 C3 -60.72(17) . . . . ?
C21 C22 C17 C12 -179.66(15) . . . . ?
C21 C22 C17 C18 -0.6(2) . . . . ?
C21 C20 C19 C18 -0.6(3) . . . . ?
C9 C10 C8 C4 60.95(17) . . . . ?
C9 C10 C6 C3 -61.01(16) . . . . ?
C9 C1 C7 C4 -55.90(17) . . . . ?
C3 C5 C1 C7 -60.50(16) . . . . ?
C3 C5 C1 C9 60.86(16) . . . . ?
C11 C12 C17 C22 -168.66(14) . . . . ?
C11 C12 C17 C18 12.3(2) . . . . ?
C2 C3 C6 C10 -61.00(16) . . . . ?
C6 C10 C8 C4 -58.70(17) . . . . ?
C6 C10 C9 N14 -177.69(12) . . . . ?
C6 C10 C9 C1 62.44(15) . . . . ?
C6 C10 C9 C11 -65.14(16) . . . . ?
C6 C3 C2 C4 61.50(17) . . . . ?
